data_7005155
loop_
_publ_author_name
'Tschirschwitz, Steffen'
'L\"onnecke, Peter'
'Hey-Hawkins, Evamarie'

_publ_section_title
;
 Aminoalkylferrocenyldichlorophosphanes: facile synthesis of versatile
 chiral starting materials.
;
_journal_issue 14
_journal_name_full 'Dalton transactions (Cambridge, England : 2003)'
_journal_page_first 1377
_journal_page_last 1382
_journal_paper_doi 10.1039/b617257a
_journal_year 2007
_chemical_formula_sum 'C13 H16 Cl2 Fe N P'
_chemical_formula_weight 343.99
_chemical_name_systematic
;
?
;
_space_group_IT_number 14
_symmetry_cell_setting monoclinic
_symmetry_space_group_name_Hall '-P 2yn'
_symmetry_space_group_name_H-M 'P 1 21/n 1'
_atom_sites_solution_hydrogens geom
_atom_sites_solution_primary direct
_atom_sites_solution_secondary difmap
_audit_creation_method SHELXL-97
_cell_angle_alpha 90.00
_cell_angle_beta 100.198(12)
_cell_angle_gamma 90.00
_cell_formula_units_Z 4
_cell_length_a 10.2696(10)
_cell_length_b 10.7620(9)
_cell_length_c 13.4203(13)
_cell_measurement_reflns_used 8000
_cell_measurement_temperature 208(2)
_cell_measurement_theta_max 30.20
_cell_measurement_theta_min 2.75
_cell_volume 1459.8(2)
_computing_cell_refinement 'STOE IPDS software'
_computing_data_collection 'STOE IPDS software'
_computing_data_reduction 'STOE IPDS software, STOE X-RED'
_computing_molecular_graphics 'ORTEP3 for Windows (L. J. Farrugia, 1997)'
_computing_publication_material 'WINGX (L.J. Farrugia,1999)'
_computing_structure_refinement 'SHELXL-97 (Sheldrick, 1997)'
_computing_structure_solution SHELXS-97
_diffrn_ambient_temperature 208(2)
_diffrn_measured_fraction_theta_full 0.924
_diffrn_measured_fraction_theta_max 0.924
_diffrn_measurement_device_type 'Stoe IPDS area detector'
_diffrn_measurement_method '\f scans'
_diffrn_radiation_monochromator graphite
_diffrn_radiation_source 'fine-focus sealed tube'
_diffrn_radiation_type MoK\a
_diffrn_radiation_wavelength 0.71073
_diffrn_reflns_av_R_equivalents 0.0364
_diffrn_reflns_av_sigmaI/netI 0.0363
_diffrn_reflns_limit_h_max 14
_diffrn_reflns_limit_h_min -14
_diffrn_reflns_limit_k_max 15
_diffrn_reflns_limit_k_min -15
_diffrn_reflns_limit_l_max 18
_diffrn_reflns_limit_l_min -18
_diffrn_reflns_number 22880
_diffrn_reflns_theta_full 30.38
_diffrn_reflns_theta_max 30.38
_diffrn_reflns_theta_min 2.75
_exptl_absorpt_coefficient_mu 1.489
_exptl_absorpt_correction_T_max 0.7156
_exptl_absorpt_correction_T_min 0.6371
_exptl_absorpt_correction_type numerical
_exptl_crystal_colour orange
_exptl_crystal_density_diffrn 1.565
_exptl_crystal_density_method 'not measured'
_exptl_crystal_description prism
_exptl_crystal_F_000 704
_exptl_crystal_size_max 0.40
_exptl_crystal_size_mid 0.28
_exptl_crystal_size_min 0.25
_refine_diff_density_max 0.503
_refine_diff_density_min -0.520
_refine_diff_density_rms 0.052
_refine_ls_extinction_method none
_refine_ls_goodness_of_fit_ref 0.869
_refine_ls_hydrogen_treatment refall
_refine_ls_matrix_type full
_refine_ls_number_parameters 227
_refine_ls_number_reflns 4071
_refine_ls_number_restraints 0
_refine_ls_restrained_S_all 0.869
_refine_ls_R_factor_all 0.0437
_refine_ls_R_factor_gt 0.0261
_refine_ls_shift/su_max 0.001
_refine_ls_shift/su_mean 0.000
_refine_ls_structure_factor_coef Fsqd
_refine_ls_weighting_details 'calc w=1/[\s^2^(Fo^2^)+(0.0365P)^2^+0.0000P] where P=(Fo^2^+2Fc^2^)/3'
_refine_ls_weighting_scheme calc
_refine_ls_wR_factor_gt 0.0573
_refine_ls_wR_factor_ref 0.0599
_reflns_number_gt 2763
_reflns_number_total 4071
_reflns_threshold_expression >2sigma(I)
_cod_data_source_file b617257a.txt
_cod_data_source_block s032_fin
_cod_depositor_comments
;
The following automatic conversions were performed:
'_symmetry_cell_setting' value 'Monoclinic' changed to 'monoclinic'
according to '/home/saulius/struct/CIF-dictionaries/cif_core.dic'
dictionary named 'cif_core.dic' version 2.4.1 from 2010-06-29.

Automatic conversion script
Id: cif_fix_enum 1527 2010-12-29 10:47:43Z saulius 
;
_cod_original_sg_symbol_H-M P2(1)/n
_cod_database_code 7005155

loop_
_symmetry_equiv_pos_as_xyz
'x, y, z'
'-x+1/2, y+1/2, -z+1/2'
'-x, -y, -z'
'x-1/2, -y-1/2, z-1/2'

loop_
_atom_site_label
_atom_site_type_symbol
_atom_site_fract_x
_atom_site_fract_y
_atom_site_fract_z
_atom_site_U_iso_or_equiv
_atom_site_adp_type
_atom_site_occupancy
_atom_site_symmetry_multiplicity
_atom_site_calc_flag
_atom_site_refinement_flags
_atom_site_disorder_assembly
_atom_site_disorder_group
Fe1 Fe 0.069308(18) 0.759290(19) 0.233509(18) 0.02891(7) Uani 1 1 d . . .
Cl1 Cl -0.42296(4) 0.73772(5) 0.14657(4) 0.05034(13) Uani 1 1 d . . .
Cl2 Cl -0.23929(6) 0.89073(4) 0.02543(4) 0.05493(14) Uani 1 1 d . . .
P1 P -0.24759(4) 0.84408(3) 0.18293(3) 0.02971(10) Uani 1 1 d . . .
N1 N -0.23321(12) 0.78955(12) 0.36124(11) 0.0317(3) Uani 1 1 d . . .
C1 C -0.12747(13) 0.72085(12) 0.19279(12) 0.0256(3) Uani 1 1 d . . .
C2 C -0.07706(12) 0.66438(12) 0.28867(12) 0.0272(3) Uani 1 1 d . . .
C3 C 0.02591(14) 0.58109(14) 0.27409(15) 0.0357(4) Uani 1 1 d . . .
C4 C 0.03946(15) 0.58541(15) 0.17080(16) 0.0393(4) Uani 1 1 d . . .
C5 C -0.05422(15) 0.67114(15) 0.11939(15) 0.0337(4) Uani 1 1 d . . .
C6 C 0.10120(19) 0.94525(17) 0.26404(18) 0.0491(5) Uani 1 1 d . . .
C7 C 0.16996(17) 0.87205(17) 0.34470(17) 0.0452(4) Uani 1 1 d . . .
C8 C 0.25899(16) 0.79432(19) 0.30415(17) 0.0465(5) Uani 1 1 d . . .
C9 C 0.24587(17) 0.8191(2) 0.20008(18) 0.0508(5) Uani 1 1 d . . .
C10 C 0.14770(19) 0.91210(19) 0.17435(19) 0.0520(5) Uani 1 1 d . . .
C11 C -0.13897(17) 0.68397(16) 0.37991(14) 0.0353(4) Uani 1 1 d . . .
C12 C -0.35966(19) 0.7626(3) 0.3943(2) 0.0540(5) Uani 1 1 d . . .
C13 C -0.1761(2) 0.90409(18) 0.41012(18) 0.0464(4) Uani 1 1 d . . .
H3 H 0.0755(16) 0.5362(17) 0.3272(14) 0.035(5) Uiso 1 1 d . . .
H4 H 0.1033(17) 0.5423(17) 0.1422(14) 0.040(5) Uiso 1 1 d . . .
H5 H -0.0644(15) 0.6949(16) 0.0538(14) 0.031(5) Uiso 1 1 d . . .
H6 H 0.0375(18) 1.0041(18) 0.2705(15) 0.044(5) Uiso 1 1 d . . .
H7 H 0.155(2) 0.8723(19) 0.4110(18) 0.053(6) Uiso 1 1 d . . .
H8 H 0.315(2) 0.734(2) 0.347(2) 0.070(7) Uiso 1 1 d . . .
H9 H 0.287(2) 0.776(2) 0.1498(19) 0.060(6) Uiso 1 1 d . . .
H10 H 0.114(2) 0.943(2) 0.1122(19) 0.061(7) Uiso 1 1 d . . .
H11A H -0.0733(18) 0.7023(17) 0.4388(15) 0.039(5) Uiso 1 1 d . . .
H11B H -0.1879(17) 0.6104(18) 0.3919(14) 0.042(5) Uiso 1 1 d . . .
H12A H -0.345(2) 0.7520(19) 0.466(2) 0.058(6) Uiso 1 1 d . . .
H12B H -0.387(2) 0.687(2) 0.3647(17) 0.052(6) Uiso 1 1 d . . .
H12C H -0.421(2) 0.835(2) 0.3717(18) 0.065(7) Uiso 1 1 d . . .
H13A H -0.168(2) 0.898(2) 0.481(2) 0.066(7) Uiso 1 1 d . . .
H13B H -0.240(2) 0.975(2) 0.3889(16) 0.057(6) Uiso 1 1 d . . .
H13C H -0.092(2) 0.9211(19) 0.3900(17) 0.061(6) Uiso 1 1 d . . .

loop_
_atom_site_aniso_label
_atom_site_aniso_U_11
_atom_site_aniso_U_22
_atom_site_aniso_U_33
_atom_site_aniso_U_23
_atom_site_aniso_U_13
_atom_site_aniso_U_12
Fe1 0.01988(9) 0.02668(11) 0.04078(15) -0.00139(9) 0.00701(8) -0.00335(8)
Cl1 0.02367(17) 0.0639(3) 0.0597(3) -0.0039(2) -0.00300(17) 0.00049(17)
Cl2 0.0899(4) 0.0440(3) 0.0323(3) 0.00860(19) 0.0149(2) 0.0164(2)
P1 0.03234(18) 0.02430(18) 0.0324(3) 0.00176(15) 0.00560(16) 0.00511(14)
N1 0.0309(6) 0.0323(7) 0.0334(9) 0.0018(5) 0.0101(6) 0.0012(5)
C1 0.0198(6) 0.0240(7) 0.0331(9) -0.0026(6) 0.0051(5) -0.0011(5)
C2 0.0210(6) 0.0208(6) 0.0389(10) 0.0013(6) 0.0029(6) -0.0034(5)
C3 0.0253(7) 0.0229(7) 0.0566(13) 0.0022(7) 0.0015(7) 0.0024(5)
C4 0.0292(7) 0.0311(8) 0.0588(13) -0.0123(8) 0.0113(8) 0.0027(6)
C5 0.0295(7) 0.0357(8) 0.0368(12) -0.0099(7) 0.0085(7) -0.0022(6)
C6 0.0436(9) 0.0289(9) 0.0769(16) -0.0045(9) 0.0161(10) -0.0130(7)
C7 0.0404(9) 0.0460(10) 0.0496(13) -0.0104(9) 0.0091(9) -0.0214(8)
C8 0.0235(7) 0.0531(11) 0.0609(15) -0.0018(9) 0.0020(8) -0.0114(7)
C9 0.0297(8) 0.0625(12) 0.0645(15) -0.0060(10) 0.0203(9) -0.0171(8)
C10 0.0475(10) 0.0498(11) 0.0591(16) 0.0140(10) 0.0107(10) -0.0211(8)
C11 0.0390(8) 0.0315(8) 0.0356(11) 0.0085(7) 0.0074(8) 0.0016(6)
C12 0.0390(9) 0.0761(16) 0.0516(15) 0.0101(12) 0.0206(9) 0.0006(10)
C13 0.0615(12) 0.0373(10) 0.0403(14) -0.0066(8) 0.0088(10) 0.0021(8)

loop_
_atom_type_symbol
_atom_type_description
_atom_type_scat_dispersion_real
_atom_type_scat_dispersion_imag
_atom_type_scat_source
Fe Fe 0.3463 0.8444 'International Tables Vol C Tables 4.2.6.8 and 6.1.1.4'
Cl Cl 0.1484 0.1585 'International Tables Vol C Tables 4.2.6.8 and 6.1.1.4'
P P 0.1023 0.0942 'International Tables Vol C Tables 4.2.6.8 and 6.1.1.4'
N N 0.0061 0.0033 'International Tables Vol C Tables 4.2.6.8 and 6.1.1.4'
C C 0.0033 0.0016 'International Tables Vol C Tables 4.2.6.8 and 6.1.1.4'
H H 0.0000 0.0000 'International Tables Vol C Tables 4.2.6.8 and 6.1.1.4'

loop_
_geom_angle_atom_site_label_1
_geom_angle_atom_site_label_2
_geom_angle_atom_site_label_3
_geom_angle
_geom_angle_site_symmetry_1
_geom_angle_site_symmetry_3
_geom_angle_publ_flag
C1 Fe1 C5 41.44(6) . . ?
C1 Fe1 C8 168.14(8) . . ?
C5 Fe1 C8 147.99(7) . . ?
C1 Fe1 C9 151.49(8) . . ?
C5 Fe1 C9 116.02(8) . . ?
C8 Fe1 C9 40.15(9) . . ?
C1 Fe1 C10 119.79(8) . . ?
C5 Fe1 C10 108.45(9) . . ?
C8 Fe1 C10 67.96(9) . . ?
C9 Fe1 C10 40.51(8) . . ?
C1 Fe1 C4 68.68(6) . . ?
C5 Fe1 C4 40.60(7) . . ?
C8 Fe1 C4 114.77(7) . . ?
C9 Fe1 C4 105.70(8) . . ?
C10 Fe1 C4 127.77(9) . . ?
C1 Fe1 C7 131.40(7) . . ?
C5 Fe1 C7 170.16(7) . . ?
C8 Fe1 C7 40.44(8) . . ?
C9 Fe1 C7 67.80(8) . . ?
C10 Fe1 C7 68.05(9) . . ?
C4 Fe1 C7 148.83(8) . . ?
C1 Fe1 C6 111.46(7) . . ?
C5 Fe1 C6 131.10(8) . . ?
C8 Fe1 C6 67.87(8) . . ?
C9 Fe1 C6 67.77(8) . . ?
C10 Fe1 C6 40.34(9) . . ?
C4 Fe1 C6 167.29(8) . . ?
C7 Fe1 C6 40.44(8) . . ?
C1 Fe1 C2 40.95(6) . . ?
C5 Fe1 C2 69.09(7) . . ?
C8 Fe1 C2 128.35(7) . . ?
C9 Fe1 C2 164.89(8) . . ?
C10 Fe1 C2 153.85(7) . . ?
C4 Fe1 C2 68.27(6) . . ?
C7 Fe1 C2 109.70(7) . . ?
C6 Fe1 C2 120.75(7) . . ?
C1 Fe1 C3 68.43(6) . . ?
C5 Fe1 C3 68.38(7) . . ?
C8 Fe1 C3 106.35(8) . . ?
C9 Fe1 C3 126.24(8) . . ?
C10 Fe1 C3 164.77(8) . . ?
C4 Fe1 C3 40.30(8) . . ?
C7 Fe1 C3 117.49(8) . . ?
C6 Fe1 C3 152.32(9) . . ?
C2 Fe1 C3 40.46(6) . . ?
C1 P1 Cl1 99.36(5) . . ?
C1 P1 Cl2 95.55(5) . . ?
Cl1 P1 Cl2 94.50(3) . . ?
C13 N1 C12 109.52(16) . . ?
C13 N1 C11 111.71(15) . . ?
C12 N1 C11 112.40(15) . . ?
C2 C1 C5 107.83(13) . . ?
C2 C1 P1 120.79(11) . . ?
C5 C1 P1 130.99(13) . . ?
C2 C1 Fe1 70.28(8) . . ?
C5 C1 Fe1 69.32(8) . . ?
P1 C1 Fe1 120.25(7) . . ?
C3 C2 C1 107.57(13) . . ?
C3 C2 C11 129.49(15) . . ?
C1 C2 C11 122.55(12) . . ?
C3 C2 Fe1 69.90(8) . . ?
C1 C2 Fe1 68.78(8) . . ?
C11 C2 Fe1 132.01(11) . . ?
C4 C3 C2 108.49(14) . . ?
C4 C3 Fe1 69.42(9) . . ?
C2 C3 Fe1 69.64(8) . . ?
C3 C4 C5 108.72(14) . . ?
C3 C4 Fe1 70.28(9) . . ?
C5 C4 Fe1 69.28(9) . . ?
C4 C5 C1 107.40(17) . . ?
C4 C5 Fe1 70.12(10) . . ?
C1 C5 Fe1 69.24(9) . . ?
C10 C6 C7 108.11(18) . . ?
C10 C6 Fe1 69.61(11) . . ?
C7 C6 Fe1 69.68(10) . . ?
C8 C7 C6 107.58(19) . . ?
C8 C7 Fe1 69.41(11) . . ?
C6 C7 Fe1 69.88(11) . . ?
C9 C8 C7 108.35(19) . . ?
C9 C8 Fe1 70.02(10) . . ?
C7 C8 Fe1 70.15(10) . . ?
C8 C9 C10 108.35(19) . . ?
C8 C9 Fe1 69.83(9) . . ?
C10 C9 Fe1 69.91(9) . . ?
C6 C10 C9 107.6(2) . . ?
C6 C10 Fe1 70.05(10) . . ?
C9 C10 Fe1 69.58(11) . . ?
N1 C11 C2 109.24(13) . . ?

loop_
_geom_bond_atom_site_label_1
_geom_bond_atom_site_label_2
_geom_bond_distance
_geom_bond_site_symmetry_2
_geom_bond_publ_flag
Fe1 C1 2.0403(13) . ?
Fe1 C5 2.0413(17) . ?
Fe1 C8 2.0449(17) . ?
Fe1 C9 2.0473(16) . ?
Fe1 C10 2.0517(18) . ?
Fe1 C4 2.0524(16) . ?
Fe1 C7 2.0547(19) . ?
Fe1 C6 2.0574(18) . ?
Fe1 C2 2.0603(13) . ?
Fe1 C3 2.0637(16) . ?
Cl1 P1 2.1167(6) . ?
Cl2 P1 2.1887(7) . ?
P1 C1 1.8000(14) . ?
N1 C13 1.469(2) . ?
N1 C12 1.474(2) . ?
N1 C11 1.485(2) . ?
C1 C2 1.434(2) . ?
C1 C5 1.444(2) . ?
C2 C3 1.426(2) . ?
C2 C11 1.491(2) . ?
C3 C4 1.418(3) . ?
C4 C5 1.420(2) . ?
C6 C10 1.417(3) . ?
C6 C7 1.421(3) . ?
C7 C8 1.417(3) . ?
C8 C9 1.405(3) . ?
C9 C10 1.419(3) . ?
